data_7015708
loop_
_publ_author_name
'T\"urkoglu, Gazi'
'Heinemann, Frank W.'
'Burzlaff, Nicolai'

_publ_section_title
;
 Transition metal complexes bearing a
 2,2-bis(3,5-dimethylpyrazol-1-yl)propionate ligand: one methyl more
 matters.
;
_journal_issue 17
_journal_name_full 'Dalton transactions (Cambridge, England : 2003)'
_journal_page_first 4678
_journal_page_last 4686
_journal_paper_doi 10.1039/c1dt00022e
_journal_volume 40
_journal_year 2011
_chemical_compound_source 'synthesis as described'
_chemical_formula_moiety 'C31 H32 Cl N6 O2 P Ru, C H2 Cl2'
_chemical_formula_sum 'C32 H34 Cl3 N6 O2 P Ru'
_chemical_formula_weight 773.04
_chemical_name_systematic
;
?
;
_space_group_IT_number 2
_symmetry_cell_setting triclinic
_symmetry_Int_Tables_number 2
_symmetry_space_group_name_Hall '-P 1'
_symmetry_space_group_name_H-M 'P -1'
_atom_sites_solution_hydrogens geom
_atom_sites_solution_primary direct
_atom_sites_solution_secondary difmap
_audit_creation_date 2010-11-10T18:17:02-00:00
_audit_creation_method 'WinGX routine CIF_UPDATE'
_cell_angle_alpha 82.558(4)
_cell_angle_beta 73.358(7)
_cell_angle_gamma 76.584(5)
_cell_formula_units_Z 2
_cell_length_a 9.8965(8)
_cell_length_b 11.6847(5)
_cell_length_c 15.3070(10)
_cell_measurement_reflns_used 235
_cell_measurement_temperature 150(2)
_cell_measurement_theta_max 20
_cell_measurement_theta_min 6
_cell_measurement_wavelength 0.71073
_cell_volume 1645.9(2)
_computing_cell_refinement 'EVALCCD (Duisenberg, 2003)'
_computing_data_collection 'COLLECT (Bruker-Nonius, 2002)'
_computing_data_reduction 'EVALCCD (Duisenberg, 2003)'
_computing_molecular_graphics 'Ortep-3 for Windows (Farrugia, 1997)'
_computing_publication_material 'WinGX publication routines (Farrugia, 1999)'
_computing_structure_refinement 'SHELXL-97 (Sheldrick, 1997)'
_computing_structure_solution 'SHELXS-86 (Sheldrick, 1986)'
_diffrn_ambient_temperature 150(2)
_diffrn_detector_area_resol_mean 9
_diffrn_measured_fraction_theta_full 0.999
_diffrn_measured_fraction_theta_max 0.999
_diffrn_measurement_device_type 'Bruker-Nonius KappaCCD'
_diffrn_measurement_method
;
\f- and \w-rotations with 2.00 \% and 136 sec per frame
;
_diffrn_radiation_monochromator graphite
_diffrn_radiation_probe x-ray
_diffrn_radiation_type MoK\a
_diffrn_radiation_wavelength 0.71073
_diffrn_reflns_av_R_equivalents 0.0606
_diffrn_reflns_av_unetI/netI 0.0485
_diffrn_reflns_limit_h_max 13
_diffrn_reflns_limit_h_min -13
_diffrn_reflns_limit_k_max 15
_diffrn_reflns_limit_k_min -15
_diffrn_reflns_limit_l_max 20
_diffrn_reflns_limit_l_min -19
_diffrn_reflns_number 41656
_diffrn_reflns_theta_full 28.5
_diffrn_reflns_theta_max 28.5
_diffrn_reflns_theta_min 3.05
_exptl_absorpt_coefficient_mu 0.809
_exptl_absorpt_correction_T_max 1
_exptl_absorpt_correction_T_min 0.804993
_exptl_absorpt_correction_type multi-scan
_exptl_absorpt_process_details 'SADABS, Bruker-AXS, 2002'
_exptl_crystal_colour yellow
_exptl_crystal_density_diffrn 1.56
_exptl_crystal_density_method 'not measured'
_exptl_crystal_description collumn
_exptl_crystal_F_000 788
_exptl_crystal_size_max 0.3
_exptl_crystal_size_mid 0.09
_exptl_crystal_size_min 0.04
_refine_diff_density_max 0.849
_refine_diff_density_min -0.669
_refine_diff_density_rms 0.09
_refine_ls_extinction_method none
_refine_ls_goodness_of_fit_ref 1.029
_refine_ls_hydrogen_treatment constr
_refine_ls_matrix_type full
_refine_ls_number_parameters 406
_refine_ls_number_reflns 8336
_refine_ls_number_restraints 7
_refine_ls_restrained_S_all 1.035
_refine_ls_R_factor_all 0.0557
_refine_ls_R_factor_gt 0.0357
_refine_ls_shift/su_max 0.002
_refine_ls_shift/su_mean 0
_refine_ls_structure_factor_coef Fsqd
_refine_ls_weighting_details
;
calc w=1/[\s^2^(Fo^2^)+(0.0353P)^2^+1.1907P] where
P=(Fo^2^+2Fc^2^)/3
;
_refine_ls_weighting_scheme calc
_refine_ls_wR_factor_gt 0.0751
_refine_ls_wR_factor_ref 0.081
_reflns_number_gt 6603
_reflns_number_total 8336
_reflns_threshold_expression >2sigma(I)
_cod_data_source_file c1dt00022e.txt
_cod_data_source_block gtbu08
_cod_database_code 7015708

loop_
_symmetry_equiv_pos_as_xyz
'x, y, z'
'-x, -y, -z'

loop_
_atom_site_label
_atom_site_type_symbol
_atom_site_fract_x
_atom_site_fract_y
_atom_site_fract_z
_atom_site_U_iso_or_equiv
_atom_site_adp_type
_atom_site_occupancy
_atom_site_symmetry_multiplicity
_atom_site_calc_flag
_atom_site_refinement_flags
_atom_site_disorder_assembly
_atom_site_disorder_group
C1 C 0.6281(3) 0.8660(2) 0.50846(17) 0.0217(5) Uani 1 1 d . . .
C2 C 0.5268(3) 0.7850(2) 0.49813(16) 0.0187(5) Uani 1 1 d . . .
C3 C 0.4804(3) 0.8310(2) 0.41123(17) 0.0247(6) Uani 1 1 d . . .
H3A H 0.4262 0.9105 0.4176 0.037 Uiso 1 1 calc R . .
H3B H 0.4215 0.7821 0.401 0.037 Uiso 1 1 calc R . .
H3C H 0.5641 0.8295 0.3603 0.037 Uiso 1 1 calc R . .
C11 C 0.8598(3) 0.4332(2) 0.5829(2) 0.0321(6) Uani 1 1 d . . .
H11A H 0.8911 0.4802 0.6173 0.048 Uiso 1 1 calc R . .
H11B H 0.9422 0.3898 0.5413 0.048 Uiso 1 1 calc R . .
H11C H 0.8076 0.3793 0.6239 0.048 Uiso 1 1 calc R . .
C12 C 0.7643(3) 0.5118(2) 0.53027(17) 0.0224(5) Uani 1 1 d . . .
C13 C 0.7377(3) 0.4882(2) 0.45038(18) 0.0267(6) Uani 1 1 d . . .
H13 H 0.7785 0.4203 0.4188 0.032 Uiso 1 1 calc R . .
C14 C 0.6413(3) 0.5821(2) 0.42669(17) 0.0234(5) Uani 1 1 d . . .
C15 C 0.5783(3) 0.5895(3) 0.3470(2) 0.0348(7) Uani 1 1 d . . .
H15A H 0.6174 0.5183 0.3154 0.052 Uiso 1 1 calc R . .
H15B H 0.6019 0.6557 0.3059 0.052 Uiso 1 1 calc R . .
H15C H 0.4755 0.5991 0.3688 0.052 Uiso 1 1 calc R . .
C21 C 0.2775(3) 0.6853(2) 0.81777(17) 0.0272(6) Uani 1 1 d . . .
H21A H 0.3675 0.6404 0.8267 0.041 Uiso 1 1 calc R . .
H21B H 0.2087 0.6353 0.8314 0.041 Uiso 1 1 calc R . .
H21C H 0.2424 0.749 0.8575 0.041 Uiso 1 1 calc R . .
C22 C 0.2993(3) 0.7337(2) 0.72100(17) 0.0195(5) Uani 1 1 d . . .
C23 C 0.1916(3) 0.7763(2) 0.67634(17) 0.0204(5) Uani 1 1 d . . .
H23 H 0.0932 0.7814 0.702 0.025 Uiso 1 1 calc R . .
C24 C 0.2559(3) 0.8093(2) 0.58788(17) 0.0197(5) Uani 1 1 d . . .
C25 C 0.1776(3) 0.8607(2) 0.51698(19) 0.0280(6) Uani 1 1 d . . .
H25A H 0.1993 0.9367 0.4941 0.042 Uiso 1 1 calc R . .
H25B H 0.0758 0.869 0.5437 0.042 Uiso 1 1 calc R . .
H25C H 0.2077 0.8095 0.4677 0.042 Uiso 1 1 calc R . .
C31 C 0.4067(3) 0.9150(2) 0.83341(17) 0.0185(5) Uani 1 1 d . . .
C32 C 0.3413(3) 0.9742(2) 0.76556(17) 0.0206(5) Uani 1 1 d . . .
H32 H 0.39 0.9663 0.7042 0.025 Uiso 1 1 calc R . .
C33 C 0.2044(3) 1.0444(2) 0.7896(2) 0.0291(6) Uani 1 1 d . . .
H33 H 0.1618 1.0843 0.7444 0.035 Uiso 1 1 calc R . .
C34 C 0.1314(3) 1.0551(3) 0.8808(2) 0.0378(7) Uani 1 1 d . . .
H34 H 0.0391 1.1016 0.8968 0.045 Uiso 1 1 calc R . .
C35 C 0.1950(3) 0.9969(3) 0.9484(2) 0.0348(7) Uani 1 1 d . . .
H35 H 0.1451 1.0045 1.0096 0.042 Uiso 1 1 calc R . .
C36 C 0.3326(3) 0.9273(2) 0.92528(19) 0.0270(6) Uani 1 1 d . . .
H36 H 0.3753 0.889 0.9708 0.032 Uiso 1 1 calc R . .
C41 C 0.6833(3) 0.9634(2) 0.76943(16) 0.0187(5) Uani 1 1 d . . .
C42 C 0.8114(3) 0.9644(2) 0.70293(18) 0.0230(5) Uani 1 1 d . . .
H42 H 0.8497 0.9032 0.664 0.028 Uiso 1 1 calc R . .
C43 C 0.8841(3) 1.0565(2) 0.69352(19) 0.0267(6) Uani 1 1 d . . .
H43 H 0.9718 1.055 0.6498 0.032 Uiso 1 1 calc R . .
C44 C 0.8262(3) 1.1494(2) 0.74880(19) 0.0273(6) Uani 1 1 d . . .
H44 H 0.8747 1.2106 0.7425 0.033 Uiso 1 1 calc R . .
C45 C 0.6962(3) 1.1514(2) 0.8135(2) 0.0349(7) Uani 1 1 d . . .
H45 H 0.6562 1.2148 0.8502 0.042 Uiso 1 1 calc R . .
C46 C 0.6247(3) 1.0597(2) 0.82418(19) 0.0306(6) Uani 1 1 d . . .
H46 H 0.537 1.0619 0.868 0.037 Uiso 1 1 calc R . .
C51 C 0.6435(3) 0.7621(2) 0.89505(16) 0.0206(5) Uani 1 1 d . . .
C52 C 0.5636(3) 0.6821(2) 0.94974(18) 0.0264(6) Uani 1 1 d . . .
H52 H 0.4853 0.6679 0.9339 0.032 Uiso 1 1 calc R . .
C53 C 0.6000(4) 0.6238(3) 1.02723(19) 0.0343(7) Uani 1 1 d . . .
H53 H 0.5453 0.5718 1.0636 0.041 Uiso 1 1 calc R . .
C54 C 0.7170(4) 0.6429(3) 1.0504(2) 0.0439(9) Uani 1 1 d . . .
H54 H 0.7407 0.6045 1.1028 0.053 Uiso 1 1 calc R . .
C55 C 0.7995(4) 0.7192(3) 0.9956(3) 0.0489(9) Uani 1 1 d . . .
H55 H 0.8796 0.7309 1.0108 0.059 Uiso 1 1 calc R . .
C56 C 0.7631(3) 0.7790(3) 0.9176(2) 0.0346(7) Uani 1 1 d . . .
H56 H 0.8191 0.8299 0.881 0.042 Uiso 1 1 calc R . .
C61 C 0.0861(5) 0.5437(3) 0.1398(3) 0.0604(11) Uani 1 1 d . . .
H61A H 0.0534 0.4974 0.1049 0.072 Uiso 1 1 calc R . .
H61B H 0.1548 0.4907 0.1684 0.072 Uiso 1 1 calc R . .
Cl1 Cl 0.88517(7) 0.67872(6) 0.67170(5) 0.02883(15) Uani 1 1 d . . .
Cl61 Cl 0.17199(9) 0.64944(7) 0.06553(6) 0.0443(2) Uani 1 1 d . . .
Cl62 Cl -0.06036(9) 0.61008(9) 0.22426(6) 0.0525(2) Uani 1 1 d . . .
N1 N 0.6185(3) 0.5692(2) 0.7550(2) 0.0258(6) Uani 1 1 d U . .
N2 N 0.6185(5) 0.5066(5) 0.7818(3) 0.0715(13) Uani 1 1 d U . .
N11 N 0.6865(2) 0.61819(18) 0.55577(14) 0.0201(4) Uani 1 1 d . . .
N12 N 0.6109(2) 0.66217(17) 0.49134(14) 0.0182(4) Uani 1 1 d . . .
N21 N 0.4276(2) 0.74135(17) 0.66274(13) 0.0170(4) Uani 1 1 d . . .
N22 N 0.4012(2) 0.78677(17) 0.57970(13) 0.0173(4) Uani 1 1 d . . .
O1 O 0.65713(19) 0.86095(15) 0.58603(12) 0.0215(4) Uani 1 1 d . . .
O2 O 0.6732(2) 0.93082(19) 0.44274(13) 0.0378(5) Uani 1 1 d . . .
P1 P 0.59289(7) 0.83665(5) 0.79251(4) 0.01602(13) Uani 1 1 d . . .
Ru1 Ru 0.63756(2) 0.714082(17) 0.674156(13) 0.01389(6) Uani 1 1 d . . .

loop_
_atom_site_aniso_label
_atom_site_aniso_U_11
_atom_site_aniso_U_22
_atom_site_aniso_U_33
_atom_site_aniso_U_23
_atom_site_aniso_U_13
_atom_site_aniso_U_12
C1 0.0242(14) 0.0210(12) 0.0211(12) -0.0043(10) -0.0051(11) -0.0062(10)
C2 0.0195(12) 0.0199(12) 0.0178(11) -0.0032(10) -0.0050(10) -0.0050(10)
C3 0.0288(15) 0.0267(13) 0.0208(12) -0.0004(11) -0.0081(11) -0.0087(11)
C11 0.0338(16) 0.0217(13) 0.0365(16) -0.0048(12) -0.0084(13) 0.0032(12)
C12 0.0227(13) 0.0181(12) 0.0240(13) -0.0047(10) -0.0002(10) -0.0052(10)
C13 0.0271(15) 0.0223(13) 0.0293(14) -0.0132(11) 0.0010(12) -0.0064(11)
C14 0.0230(14) 0.0281(13) 0.0208(12) -0.0085(11) -0.0008(10) -0.0113(11)
C15 0.0379(17) 0.0400(17) 0.0311(15) -0.0184(13) -0.0100(13) -0.0074(13)
C21 0.0270(15) 0.0328(15) 0.0233(13) -0.0006(11) -0.0065(11) -0.0100(12)
C22 0.0187(13) 0.0182(12) 0.0232(12) -0.0066(10) -0.0057(10) -0.0035(9)
C23 0.0139(12) 0.0217(12) 0.0284(13) -0.0092(10) -0.0063(10) -0.0038(9)
C24 0.0183(12) 0.0170(11) 0.0263(13) -0.0066(10) -0.0093(10) -0.0018(9)
C25 0.0245(14) 0.0316(14) 0.0303(14) -0.0034(12) -0.0125(12) -0.0034(11)
C31 0.0185(12) 0.0157(11) 0.0221(12) -0.0047(10) -0.0042(10) -0.0043(9)
C32 0.0191(13) 0.0185(12) 0.0239(13) -0.0050(10) -0.0049(10) -0.0026(10)
C33 0.0218(14) 0.0237(13) 0.0411(16) -0.0055(12) -0.0105(12) 0.0015(11)
C34 0.0207(15) 0.0355(16) 0.0495(19) -0.0122(14) -0.0017(13) 0.0045(12)
C35 0.0300(16) 0.0371(16) 0.0288(15) -0.0118(13) 0.0066(12) -0.0028(13)
C36 0.0268(14) 0.0255(13) 0.0264(13) -0.0067(11) -0.0029(11) -0.0036(11)
C41 0.0224(13) 0.0169(11) 0.0195(12) -0.0014(9) -0.0104(10) -0.0031(10)
C42 0.0219(13) 0.0214(12) 0.0285(13) -0.0067(11) -0.0083(11) -0.0050(10)
C43 0.0238(14) 0.0293(14) 0.0303(14) -0.0009(12) -0.0081(11) -0.0114(11)
C44 0.0368(16) 0.0210(13) 0.0315(14) 0.0015(11) -0.0164(13) -0.0129(12)
C45 0.0447(19) 0.0240(14) 0.0390(17) -0.0142(13) -0.0071(14) -0.0114(13)
C46 0.0328(16) 0.0279(14) 0.0301(14) -0.0118(12) 0.0000(12) -0.0094(12)
C51 0.0257(14) 0.0188(12) 0.0180(12) -0.0044(10) -0.0088(10) -0.0003(10)
C52 0.0283(15) 0.0253(13) 0.0255(13) -0.0029(11) -0.0075(11) -0.0044(11)
C53 0.0486(19) 0.0266(14) 0.0243(14) 0.0015(12) -0.0095(13) -0.0033(13)
C54 0.075(3) 0.0317(16) 0.0326(16) 0.0015(13) -0.0347(17) -0.0018(16)
C55 0.069(2) 0.0373(18) 0.061(2) 0.0043(16) -0.051(2) -0.0124(17)
C56 0.0417(18) 0.0286(15) 0.0435(17) 0.0048(13) -0.0279(15) -0.0098(13)
C61 0.074(3) 0.0382(19) 0.053(2) -0.0046(17) 0.009(2) -0.0114(19)
Cl1 0.0215(3) 0.0262(3) 0.0407(4) -0.0060(3) -0.0101(3) -0.0042(3)
Cl61 0.0427(5) 0.0411(4) 0.0409(4) 0.0003(3) -0.0024(4) -0.0049(4)
Cl62 0.0376(5) 0.0748(6) 0.0392(4) 0.0027(4) -0.0052(4) -0.0095(4)
N1 0.0230(14) 0.0285(14) 0.0273(16) -0.0100(11) -0.0129(12) 0.0045(12)
N2 0.043(2) 0.137(4) 0.040(2) -0.037(3) 0.0035(17) -0.030(3)
N11 0.0193(11) 0.0199(10) 0.0216(10) -0.0044(9) -0.0060(9) -0.0027(8)
N12 0.0187(11) 0.0176(10) 0.0189(10) -0.0044(8) -0.0041(8) -0.0044(8)
N21 0.0157(10) 0.0178(10) 0.0193(10) -0.0039(8) -0.0064(8) -0.0032(8)
N22 0.0163(10) 0.0171(10) 0.0202(10) -0.0042(8) -0.0055(8) -0.0042(8)
O1 0.0274(10) 0.0189(8) 0.0217(9) -0.0004(7) -0.0097(8) -0.0078(7)
O2 0.0518(14) 0.0438(12) 0.0285(11) 0.0065(9) -0.0146(10) -0.0310(11)
P1 0.0155(3) 0.0160(3) 0.0172(3) -0.0030(2) -0.0051(2) -0.0024(2)
Ru1 0.01289(10) 0.01435(9) 0.01492(9) -0.00231(7) -0.00435(7) -0.00219(7)

loop_
_atom_type_symbol
_atom_type_description
_atom_type_scat_dispersion_real
_atom_type_scat_dispersion_imag
_atom_type_scat_source
C C 0.0033 0.0016 'International Tables Vol C Tables 4.2.6.8 and 6.1.1.4'
H H 0 0 'International Tables Vol C Tables 4.2.6.8 and 6.1.1.4'
Cl Cl 0.1484 0.1585 'International Tables Vol C Tables 4.2.6.8 and 6.1.1.4'
N N 0.0061 0.0033 'International Tables Vol C Tables 4.2.6.8 and 6.1.1.4'
O O 0.0106 0.006 'International Tables Vol C Tables 4.2.6.8 and 6.1.1.4'
P P 0.1023 0.0942 'International Tables Vol C Tables 4.2.6.8 and 6.1.1.4'
Ru Ru -1.2594 0.8363 'International Tables Vol C Tables 4.2.6.8 and 6.1.1.4'

loop_
_geom_angle_atom_site_label_1
_geom_angle_atom_site_label_2
_geom_angle_atom_site_label_3
_geom_angle
_geom_angle_site_symmetry_1
_geom_angle_site_symmetry_3
_geom_angle_publ_flag
O2 C1 O1 123.7(2) . . ?
O2 C1 C2 118.0(2) . . ?
O1 C1 C2 118.4(2) . . ?
N12 C2 N22 107.80(19) . . ?
N12 C2 C3 111.4(2) . . ?
N22 C2 C3 111.9(2) . . ?
N12 C2 C1 108.02(19) . . ?
N22 C2 C1 110.99(19) . . ?
C3 C2 C1 106.7(2) . . ?
C2 C3 H3A 109.5 . . ?
C2 C3 H3B 109.5 . . ?
H3A C3 H3B 109.5 . . ?
C2 C3 H3C 109.5 . . ?
H3A C3 H3C 109.5 . . ?
H3B C3 H3C 109.5 . . ?
C12 C11 H11A 109.5 . . ?
C12 C11 H11B 109.5 . . ?
H11A C11 H11B 109.5 . . ?
C12 C11 H11C 109.5 . . ?
H11A C11 H11C 109.5 . . ?
H11B C11 H11C 109.5 . . ?
N11 C12 C13 109.1(2) . . ?
N11 C12 C11 123.6(2) . . ?
C13 C12 C11 127.3(2) . . ?
C14 C13 C12 108.0(2) . . ?
C14 C13 H13 126 . . ?
C12 C13 H13 126 . . ?
C13 C14 N12 106.4(2) . . ?
C13 C14 C15 124.9(2) . . ?
N12 C14 C15 128.6(2) . . ?
C14 C15 H15A 109.5 . . ?
C14 C15 H15B 109.5 . . ?
H15A C15 H15B 109.5 . . ?
C14 C15 H15C 109.5 . . ?
H15A C15 H15C 109.5 . . ?
H15B C15 H15C 109.5 . . ?
C22 C21 H21A 109.5 . . ?
C22 C21 H21B 109.5 . . ?
H21A C21 H21B 109.5 . . ?
C22 C21 H21C 109.5 . . ?
H21A C21 H21C 109.5 . . ?
H21B C21 H21C 109.5 . . ?
N21 C22 C23 109.3(2) . . ?
N21 C22 C21 124.8(2) . . ?
C23 C22 C21 125.9(2) . . ?
C24 C23 C22 107.9(2) . . ?
C24 C23 H23 126.1 . . ?
C22 C23 H23 126.1 . . ?
C23 C24 N22 106.5(2) . . ?
C23 C24 C25 124.9(2) . . ?
N22 C24 C25 128.6(2) . . ?
C24 C25 H25A 109.5 . . ?
C24 C25 H25B 109.5 . . ?
H25A C25 H25B 109.5 . . ?
C24 C25 H25C 109.5 . . ?
H25A C25 H25C 109.5 . . ?
H25B C25 H25C 109.5 . . ?
C36 C31 C32 119.4(2) . . ?
C36 C31 P1 124.7(2) . . ?
C32 C31 P1 115.64(18) . . ?
C33 C32 C31 120.3(2) . . ?
C33 C32 H32 119.9 . . ?
C31 C32 H32 119.9 . . ?
C34 C33 C32 119.9(3) . . ?
C34 C33 H33 120.1 . . ?
C32 C33 H33 120.1 . . ?
C33 C34 C35 120.3(3) . . ?
C33 C34 H34 119.8 . . ?
C35 C34 H34 119.8 . . ?
C34 C35 C36 120.3(3) . . ?
C34 C35 H35 119.8 . . ?
C36 C35 H35 119.8 . . ?
C35 C36 C31 119.8(3) . . ?
C35 C36 H36 120.1 . . ?
C31 C36 H36 120.1 . . ?
C42 C41 C46 118.4(2) . . ?
C42 C41 P1 122.26(18) . . ?
C46 C41 P1 119.2(2) . . ?
C41 C42 C43 120.6(2) . . ?
C41 C42 H42 119.7 . . ?
C43 C42 H42 119.7 . . ?
C44 C43 C42 120.2(3) . . ?
C44 C43 H43 119.9 . . ?
C42 C43 H43 119.9 . . ?
C43 C44 C45 119.7(3) . . ?
C43 C44 H44 120.2 . . ?
C45 C44 H44 120.2 . . ?
C44 C45 C46 120.4(3) . . ?
C44 C45 H45 119.8 . . ?
C46 C45 H45 119.8 . . ?
C45 C46 C41 120.6(3) . . ?
C45 C46 H46 119.7 . . ?
C41 C46 H46 119.7 . . ?
C56 C51 C52 118.9(2) . . ?
C56 C51 P1 121.5(2) . . ?
C52 C51 P1 119.5(2) . . ?
C53 C52 C51 120.7(3) . . ?
C53 C52 H52 119.6 . . ?
C51 C52 H52 119.6 . . ?
C54 C53 C52 120.0(3) . . ?
C54 C53 H53 120 . . ?
C52 C53 H53 120 . . ?
C53 C54 C55 119.9(3) . . ?
C53 C54 H54 120 . . ?
C55 C54 H54 120 . . ?
C54 C55 C56 120.4(3) . . ?
C54 C55 H55 119.8 . . ?
C56 C55 H55 119.8 . . ?
C51 C56 C55 119.9(3) . . ?
C51 C56 H56 120.1 . . ?
C55 C56 H56 120.1 . . ?
Cl62 C61 Cl61 111.5(2) . . ?
Cl62 C61 H61A 109.3 . . ?
Cl61 C61 H61A 109.3 . . ?
Cl62 C61 H61B 109.3 . . ?
Cl61 C61 H61B 109.3 . . ?
H61A C61 H61B 108 . . ?
N2 N1 Ru1 172.3(5) . . ?
C12 N11 N12 106.4(2) . . ?
C12 N11 Ru1 135.13(18) . . ?
N12 N11 Ru1 117.83(14) . . ?
C14 N12 N11 110.0(2) . . ?
C14 N12 C2 132.2(2) . . ?
N11 N12 C2 117.51(18) . . ?
C22 N21 N22 106.56(19) . . ?
C22 N21 Ru1 135.00(17) . . ?
N22 N21 Ru1 118.22(15) . . ?
C24 N22 N21 109.75(19) . . ?
C24 N22 C2 131.4(2) . . ?
N21 N22 C2 117.97(19) . . ?
C1 O1 Ru1 119.56(15) . . ?
C31 P1 C51 105.26(12) . . ?
C31 P1 C41 99.08(11) . . ?
C51 P1 C41 102.13(11) . . ?
C31 P1 Ru1 115.74(8) . . ?
C51 P1 Ru1 114.53(8) . . ?
C41 P1 Ru1 117.95(8) . . ?
N1 Ru1 O1 177.73(10) . . ?
N1 Ru1 N21 92.78(11) . . ?
O1 Ru1 N21 86.44(7) . . ?
N1 Ru1 N11 91.24(11) . . ?
O1 Ru1 N11 86.55(7) . . ?
N21 Ru1 N11 83.08(8) . . ?
N1 Ru1 P1 95.11(9) . . ?
O1 Ru1 P1 87.12(5) . . ?
N21 Ru1 P1 98.02(6) . . ?
N11 Ru1 P1 173.49(6) . . ?
N1 Ru1 Cl1 89.28(9) . . ?
O1 Ru1 Cl1 91.31(5) . . ?
N21 Ru1 Cl1 174.33(6) . . ?
N11 Ru1 Cl1 91.59(6) . . ?
P1 Ru1 Cl1 87.05(2) . . ?

loop_
_geom_bond_atom_site_label_1
_geom_bond_atom_site_label_2
_geom_bond_distance
_geom_bond_site_symmetry_2
_geom_bond_publ_flag
C1 O2 1.220(3) . ?
C1 O1 1.291(3) . ?
C1 C2 1.580(3) . ?
C2 N12 1.483(3) . ?
C2 N22 1.486(3) . ?
C2 C3 1.523(3) . ?
C3 H3A 0.96 . ?
C3 H3B 0.96 . ?
C3 H3C 0.96 . ?
C11 C12 1.492(4) . ?
C11 H11A 0.96 . ?
C11 H11B 0.96 . ?
C11 H11C 0.96 . ?
C12 N11 1.342(3) . ?
C12 C13 1.395(4) . ?
C13 C14 1.362(4) . ?
C13 H13 0.93 . ?
C14 N12 1.372(3) . ?
C14 C15 1.505(4) . ?
C15 H15A 0.96 . ?
C15 H15B 0.96 . ?
C15 H15C 0.96 . ?
C21 C22 1.489(3) . ?
C21 H21A 0.96 . ?
C21 H21B 0.96 . ?
C21 H21C 0.96 . ?
C22 N21 1.341(3) . ?
C22 C23 1.391(3) . ?
C23 C24 1.368(4) . ?
C23 H23 0.93 . ?
C24 N22 1.373(3) . ?
C24 C25 1.495(3) . ?
C25 H25A 0.96 . ?
C25 H25B 0.96 . ?
C25 H25C 0.96 . ?
C31 C36 1.396(4) . ?
C31 C32 1.403(3) . ?
C31 P1 1.825(2) . ?
C32 C33 1.385(3) . ?
C32 H32 0.93 . ?
C33 C34 1.383(4) . ?
C33 H33 0.93 . ?
C34 C35 1.387(4) . ?
C34 H34 0.93 . ?
C35 C36 1.388(4) . ?
C35 H35 0.93 . ?
C36 H36 0.93 . ?
C41 C42 1.381(4) . ?
C41 C46 1.402(4) . ?
C41 P1 1.849(3) . ?
C42 C43 1.399(4) . ?
C42 H42 0.93 . ?
C43 C44 1.376(4) . ?
C43 H43 0.93 . ?
C44 C45 1.378(4) . ?
C44 H44 0.93 . ?
C45 C46 1.385(4) . ?
C45 H45 0.93 . ?
C46 H46 0.93 . ?
C51 C56 1.386(4) . ?
C51 C52 1.400(4) . ?
C51 P1 1.835(2) . ?
C52 C53 1.387(4) . ?
C52 H52 0.93 . ?
C53 C54 1.375(5) . ?
C53 H53 0.93 . ?
C54 C55 1.385(5) . ?
C54 H54 0.93 . ?
C55 C56 1.398(4) . ?
C55 H55 0.93 . ?
C56 H56 0.93 . ?
C61 Cl62 1.743(4) . ?
C61 Cl61 1.764(4) . ?
C61 H61A 0.97 . ?
C61 H61B 0.97 . ?
Cl1 Ru1 2.3787(7) . ?
N1 N2 0.791(5) . ?
N1 Ru1 1.976(3) . ?
N11 N12 1.382(3) . ?
N11 Ru1 2.132(2) . ?
N21 N22 1.384(3) . ?
N21 Ru1 2.082(2) . ?
O1 Ru1 2.0511(17) . ?
P1 Ru1 2.3341(6) . ?
